data_1505615
loop_
_publ_author_name
'Kamplain, Justin W.'
'Lynch, Vincent M.'
'Bielawski, Christopher W.'

_publ_section_title
;
 Synthesis and study of differentially substituted
 dibenzotetraazafulvalenes.
;
_journal_issue 26
_journal_name_full 'Organic letters'
_journal_page_first 5401
_journal_page_last 5404
_journal_paper_doi 10.1021/ol702230r
_journal_volume 9
_journal_year 2007
_chemical_formula_moiety 'C18 H18 N4 O Cl4, C6 H6'
_chemical_formula_sum 'C24 H24 Cl4 N4 O'
_chemical_formula_weight 526.27
_chemical_name_systematic
; 
 ? 
;
_space_group_IT_number 2
_symmetry_cell_setting triclinic
_symmetry_space_group_name_Hall '-P 1'
_symmetry_space_group_name_H-M 'P -1'
_atom_sites_solution_hydrogens geom
_atom_sites_solution_primary direct
_atom_sites_solution_secondary difmap
_audit_creation_method SHELXL-97
_cell_angle_alpha 80.504(2)
_cell_angle_beta 63.344(2)
_cell_angle_gamma 63.165(2)
_cell_formula_units_Z 2
_cell_length_a 11.2612(2)
_cell_length_b 11.6629(3)
_cell_length_c 11.9967(3)
_cell_measurement_reflns_used 3629
_cell_measurement_temperature 153(2)
_cell_measurement_theta_max 27.5
_cell_measurement_theta_min 1
_cell_volume 1255.12(6)
_computing_cell_refinement 'Collect software, Nonius B.V. 1998'
_computing_data_collection 'Collect software, Nonius B.V. 1998'
_computing_data_reduction
;
DENZO and Scalepack (Otwinoski and Minor, 1997)
;
_computing_molecular_graphics 'XP SHELXTL/PC, Siemens Analytical'
_computing_structure_refinement 'XL SHELXTL/PC, Siemens Analytical'
_computing_structure_solution
;

SIR97 - Altomare A., Burla M.C., Camalli M., Cascarano G.L., Giacovazzo C., 
Guagliardi A., Moliterni A.G.G., Polidori G.,Spagna R.
;
_diffrn_ambient_temperature 153(2)
_diffrn_measured_fraction_theta_full 0.988
_diffrn_measured_fraction_theta_max 0.988
_diffrn_measurement_device_type 'Nonius Kappa CCD'
_diffrn_measurement_method \w-scans
_diffrn_radiation_monochromator graphite
_diffrn_radiation_source 'fine-focus sealed tube'
_diffrn_radiation_type MoK\a
_diffrn_radiation_wavelength 0.71073
_diffrn_reflns_av_R_equivalents 0.0265
_diffrn_reflns_av_sigmaI/netI 0.0470
_diffrn_reflns_limit_h_max 14
_diffrn_reflns_limit_h_min -14
_diffrn_reflns_limit_k_max 15
_diffrn_reflns_limit_k_min -15
_diffrn_reflns_limit_l_max 15
_diffrn_reflns_limit_l_min -15
_diffrn_reflns_number 8494
_diffrn_reflns_theta_full 27.43
_diffrn_reflns_theta_max 27.43
_diffrn_reflns_theta_min 1.96
_exptl_absorpt_coefficient_mu 0.496
_exptl_absorpt_correction_type none
_exptl_crystal_colour colorless
_exptl_crystal_density_diffrn 1.393
_exptl_crystal_density_method 'not measured'
_exptl_crystal_description prisms
_exptl_crystal_F_000 544
_exptl_crystal_size_max 0.20
_exptl_crystal_size_mid 0.20
_exptl_crystal_size_min 0.19
_refine_diff_density_max 0.276
_refine_diff_density_min -0.337
_refine_diff_density_rms 0.049
_refine_ls_extinction_coef 0.007(2)
_refine_ls_extinction_expression Fc^*^=kFc[1+0.001xFc^2^\l^3^/sin(2\q)]^-1/4^
_refine_ls_extinction_method SHELXL
_refine_ls_goodness_of_fit_ref 1.015
_refine_ls_hydrogen_treatment mixed
_refine_ls_matrix_type full
_refine_ls_number_parameters 337
_refine_ls_number_reflns 5664
_refine_ls_number_restraints 72
_refine_ls_restrained_S_all 1.018
_refine_ls_R_factor_all 0.0534
_refine_ls_R_factor_gt 0.0381
_refine_ls_shift/su_max 0.006
_refine_ls_shift/su_mean 0.000
_refine_ls_structure_factor_coef Fsqd
_refine_ls_weighting_details 'calc w=1/[\s^2^(Fo^2^)+(0.0416P)^2^+0.4780P] where P=(Fo^2^+2Fc^2^)/3'
_refine_ls_weighting_scheme calc
_refine_ls_wR_factor_gt 0.0930
_refine_ls_wR_factor_ref 0.1023
_reflns_number_gt 4437
_reflns_number_total 5664
_reflns_threshold_expression >2sigma(I)
_cod_data_source_file ol702230r-file003.cif
_cod_data_source_block jkdicl
_cod_depositor_comments
;
The following automatic conversions were performed:

'_symmetry_cell_setting' value 'Triclinic' changed to 'triclinic'
according to /home/saulius/struct/CIF-dictionaries/cif_core.dic
dictionary named 'cif_core.dic' version 2.4.1 from 2010-06-29.

Automatic conversion script
Id: cif_fix_values 1715 2011-07-08 13:25:40Z adriana 
;
_cod_original_cell_volume 1255.12(5)
_cod_original_sg_symbol_H-M P-1
_cod_database_code 1505615

loop_
_symmetry_equiv_pos_as_xyz
'x, y, z'
'-x, -y, -z'

loop_
_atom_site_label
_atom_site_type_symbol
_atom_site_fract_x
_atom_site_fract_y
_atom_site_fract_z
_atom_site_U_iso_or_equiv
_atom_site_adp_type
_atom_site_occupancy
_atom_site_symmetry_multiplicity
_atom_site_calc_flag
_atom_site_refinement_flags
_atom_site_disorder_assembly
_atom_site_disorder_group
Cl1 Cl 0.88506(5) -0.36265(4) 0.46903(5) 0.04153(14) Uani 1 1 d . . .
Cl2 Cl 0.85587(5) -0.27607(5) 0.21405(4) 0.04362(15) Uani 1 1 d . . .
Cl3 Cl 1.11800(5) -0.14679(4) 0.30475(4) 0.03811(14) Uani 1 1 d . . .
Cl4 Cl 1.16759(6) -0.05551(6) 0.03002(5) 0.05891(19) Uani 1 1 d . . .
O1 O 0.51431(13) 0.42009(12) 0.62320(11) 0.0330(3) Uani 1 1 d . . .
N1 N 0.59835(18) 0.12388(14) 0.59731(13) 0.0337(3) Uani 1 1 d . . .
N2 N 0.58489(16) 0.18743(13) 0.41231(13) 0.0287(3) Uani 1 1 d . . .
N3 N 0.73341(15) 0.31901(13) 0.46106(12) 0.0269(3) Uani 1 1 d . . .
N4 N 0.78340(18) 0.39469(16) 0.21765(15) 0.0394(4) Uani 1 1 d . . .
C1 C 0.53789(18) 0.23857(16) 0.53480(15) 0.0276(4) Uani 1 1 d . . .
H1 H 0.4281 0.2781 0.5789 0.033 Uiso 1 1 calc R . .
C2 C 0.66093(18) 0.01525(16) 0.52273(15) 0.0273(3) Uani 1 1 d . . .
C3 C 0.73044(19) -0.11215(16) 0.54283(16) 0.0299(4) Uani 1 1 d . . .
H3 H 0.7373 -0.1386 0.6198 0.036 Uiso 1 1 calc R . .
C4 C 0.79114(18) -0.20217(16) 0.44552(17) 0.0300(4) Uani 1 1 d . . .
C5 C 0.77990(18) -0.16387(17) 0.33419(16) 0.0299(4) Uani 1 1 d . . .
C6 C 0.70904(18) -0.03334(17) 0.31348(15) 0.0286(4) Uani 1 1 d . . .
H6 H 0.7012 -0.0070 0.2368 0.034 Uiso 1 1 calc R . .
C7 C 0.65142(17) 0.05492(16) 0.40809(15) 0.0257(3) Uani 1 1 d . . .
C8 C 0.5486(2) 0.12488(19) 0.73146(16) 0.0351(4) Uani 1 1 d . . .
H8A H 0.4637 0.1043 0.7706 0.053 Uiso 1 1 calc R . .
H8B H 0.5204 0.2103 0.7622 0.053 Uiso 1 1 calc R . .
H8C H 0.6282 0.0607 0.7524 0.053 Uiso 1 1 calc R . .
C9 C 0.5296(2) 0.26274(17) 0.32350(16) 0.0324(4) Uani 1 1 d . . .
H9A H 0.6068 0.2346 0.2385 0.049 Uiso 1 1 calc R . .
H9B H 0.4998 0.3539 0.3382 0.049 Uiso 1 1 calc R . .
H9C H 0.4446 0.2509 0.3335 0.049 Uiso 1 1 calc R . .
C10 C 0.59524(18) 0.33482(15) 0.53952(15) 0.0260(3) Uani 1 1 d . . .
C11 C 0.7852(2) 0.40674(18) 0.48014(18) 0.0375(4) Uani 1 1 d . . .
H11A H 0.7399 0.4913 0.4497 0.056 Uiso 1 1 calc R . .
H11B H 0.8924 0.3718 0.4340 0.056 Uiso 1 1 calc R . .
H11C H 0.7576 0.4153 0.5693 0.056 Uiso 1 1 calc R . .
C12 C 0.83605(17) 0.22576(16) 0.35804(15) 0.0270(3) Uani 1 1 d . . .
C13 C 0.91809(17) 0.10058(16) 0.37755(15) 0.0273(3) Uani 1 1 d . . .
H13 H 0.9040 0.0747 0.4602 0.033 Uiso 1 1 calc R . .
C14 C 1.02157(18) 0.01164(16) 0.27714(16) 0.0295(4) Uani 1 1 d . . .
C15 C 1.04255(19) 0.05199(18) 0.15774(16) 0.0350(4) Uani 1 1 d . . .
C16 C 0.9639(2) 0.17848(19) 0.13608(17) 0.0384(4) Uani 1 1 d . . .
H16 H 0.9812 0.2039 0.0529 0.046 Uiso 1 1 calc R . .
C17 C 0.85936(18) 0.26890(17) 0.23580(16) 0.0309(4) Uani 1 1 d . . .
C18 C 0.7929(3) 0.4401(2) 0.09559(19) 0.0596(7) Uani 1 1 d . . .
H18A H 0.8929 0.4312 0.0418 0.089 Uiso 1 1 calc R . .
H18B H 0.7231 0.5308 0.1036 0.089 Uiso 1 1 calc R . .
H18C H 0.7691 0.3891 0.0586 0.089 Uiso 1 1 calc R . .
C1A C 0.4739(4) 0.3144(8) 0.0471(9) 0.065(3) Uani 0.59 1 d PGU A 1
H1A H 0.5768 0.2930 0.0008 0.078 Uiso 0.59 1 d PR A 1
C2A C 0.4143(6) 0.2320(6) 0.0493(8) 0.069(2) Uani 0.59 1 d PGU A 1
H2A H 0.4764 0.1512 0.0023 0.083 Uiso 0.59 1 d PR A 1
C3A C 0.2648(6) 0.2666(4) 0.1195(6) 0.0696(17) Uani 0.59 1 d PGU A 1
H3A H 0.2237 0.2097 0.1210 0.084 Uiso 0.59 1 d PR A 1
C4A C 0.1749(3) 0.3836(4) 0.1876(4) 0.0562(16) Uani 0.59 1 d PGU A 1
H4A H 0.0717 0.4075 0.2361 0.067 Uiso 0.59 1 d PR A 1
C5A C 0.2345(5) 0.4660(4) 0.1854(4) 0.0515(13) Uani 0.59 1 d PGU A 1
H5A H 0.1725 0.5468 0.2324 0.062 Uiso 0.59 1 d PR A 1
C6A C 0.3840(5) 0.4314(6) 0.1152(7) 0.0619(17) Uani 0.59 1 d PGU A 1
H6A H 0.4252 0.4883 0.1137 0.074 Uiso 0.59 1 d PR A 1
C1B C 0.2054(6) 0.4235(6) 0.1859(6) 0.050(2) Uani 0.41 1 d PGU B 2
H1B H 0.1245 0.4986 0.2362 0.059 Uiso 0.41 1 d PR B 2
C2B C 0.1853(6) 0.3213(7) 0.1647(6) 0.069(2) Uani 0.41 1 d PGU B 2
H2B H 0.0883 0.3252 0.1996 0.082 Uiso 0.41 1 d PR B 2
C3B C 0.3057(8) 0.2133(7) 0.0930(8) 0.074(3) Uani 0.41 1 d PGU B 2
H3B H 0.2918 0.1428 0.0784 0.089 Uiso 0.41 1 d PR B 2
C4B C 0.4461(7) 0.2076(9) 0.0425(11) 0.059(3) Uani 0.41 1 d PGU B 2
H4B H 0.5293 0.1331 -0.0070 0.071 Uiso 0.41 1 d PR B 2
C5B C 0.4662(6) 0.3098(11) 0.0637(12) 0.056(3) Uani 0.41 1 d PGU B 2
H5B H 0.5633 0.3059 0.0289 0.067 Uiso 0.41 1 d PR B 2
C6B C 0.3459(8) 0.4178(8) 0.1354(9) 0.058(2) Uani 0.41 1 d PGU B 2
H6B H 0.3597 0.4883 0.1500 0.070 Uiso 0.41 1 d PR B 2
H4N H 0.707(2) 0.437(2) 0.279(2) 0.043(6) Uiso 1 1 d . . .

loop_
_atom_site_aniso_label
_atom_site_aniso_U_11
_atom_site_aniso_U_22
_atom_site_aniso_U_33
_atom_site_aniso_U_23
_atom_site_aniso_U_13
_atom_site_aniso_U_12
Cl1 0.0403(3) 0.0224(2) 0.0563(3) 0.0002(2) -0.0204(2) -0.00867(19)
Cl2 0.0431(3) 0.0342(3) 0.0411(3) -0.0161(2) -0.0083(2) -0.0102(2)
Cl3 0.0321(2) 0.0262(2) 0.0432(3) -0.00546(18) -0.0156(2) -0.00030(18)
Cl4 0.0505(3) 0.0455(3) 0.0338(3) -0.0161(2) -0.0065(2) 0.0115(2)
O1 0.0319(6) 0.0252(6) 0.0295(6) -0.0095(5) -0.0055(5) -0.0063(5)
N1 0.0474(9) 0.0242(8) 0.0233(7) 0.0003(6) -0.0118(7) -0.0132(7)
N2 0.0339(7) 0.0235(7) 0.0258(7) -0.0014(6) -0.0132(6) -0.0087(6)
N3 0.0245(7) 0.0225(7) 0.0281(7) -0.0055(6) -0.0072(6) -0.0072(6)
N4 0.0347(8) 0.0292(9) 0.0286(8) -0.0008(7) -0.0041(7) -0.0019(7)
C1 0.0270(8) 0.0248(9) 0.0241(8) -0.0034(6) -0.0062(7) -0.0086(7)
C2 0.0285(8) 0.0264(9) 0.0258(8) -0.0015(7) -0.0081(7) -0.0133(7)
C3 0.0318(9) 0.0267(9) 0.0308(9) 0.0022(7) -0.0126(7) -0.0133(7)
C4 0.0262(8) 0.0225(9) 0.0385(10) -0.0014(7) -0.0106(7) -0.0102(7)
C5 0.0237(8) 0.0287(9) 0.0320(9) -0.0076(7) -0.0051(7) -0.0107(7)
C6 0.0272(8) 0.0304(9) 0.0266(8) -0.0027(7) -0.0087(7) -0.0125(7)
C7 0.0237(8) 0.0241(9) 0.0278(8) -0.0003(6) -0.0089(7) -0.0106(7)
C8 0.0416(10) 0.0367(10) 0.0244(8) -0.0011(7) -0.0112(8) -0.0168(8)
C9 0.0340(9) 0.0294(10) 0.0319(9) 0.0034(7) -0.0153(8) -0.0116(8)
C10 0.0267(8) 0.0202(8) 0.0239(8) -0.0013(6) -0.0101(7) -0.0041(7)
C11 0.0362(10) 0.0333(10) 0.0442(11) -0.0069(8) -0.0137(9) -0.0162(8)
C12 0.0216(7) 0.0254(9) 0.0274(8) -0.0064(7) -0.0059(7) -0.0069(7)
C13 0.0243(8) 0.0266(9) 0.0275(8) -0.0028(7) -0.0095(7) -0.0084(7)
C14 0.0214(8) 0.0261(9) 0.0347(9) -0.0044(7) -0.0111(7) -0.0041(7)
C15 0.0255(8) 0.0333(10) 0.0295(9) -0.0099(7) -0.0052(7) -0.0020(7)
C16 0.0323(9) 0.0368(11) 0.0257(9) -0.0029(8) -0.0064(8) -0.0028(8)
C17 0.0244(8) 0.0277(9) 0.0290(9) -0.0022(7) -0.0069(7) -0.0050(7)
C18 0.0611(14) 0.0399(13) 0.0359(11) 0.0063(9) -0.0128(10) 0.0024(11)
C1A 0.045(4) 0.077(5) 0.040(3) 0.007(3) -0.020(3) 0.001(4)
C2A 0.065(4) 0.063(4) 0.049(3) -0.006(3) -0.030(3) 0.006(3)
C3A 0.075(4) 0.065(4) 0.067(4) 0.010(3) -0.038(3) -0.022(4)
C4A 0.045(3) 0.061(4) 0.052(3) 0.009(3) -0.011(2) -0.026(3)
C5A 0.039(3) 0.057(3) 0.039(2) 0.004(2) -0.011(2) -0.011(2)
C6A 0.042(3) 0.071(4) 0.054(3) 0.014(3) -0.022(3) -0.012(3)
C1B 0.037(3) 0.051(4) 0.039(3) 0.001(3) -0.007(3) -0.011(3)
C2B 0.054(4) 0.079(6) 0.058(4) 0.002(4) -0.012(4) -0.028(4)
C3B 0.066(5) 0.079(6) 0.067(5) 0.010(4) -0.030(4) -0.025(5)
C4B 0.040(3) 0.080(6) 0.040(4) 0.002(4) -0.023(3) -0.006(4)
C5B 0.034(5) 0.079(7) 0.040(4) 0.003(4) -0.016(3) -0.013(5)
C6B 0.056(5) 0.068(5) 0.042(4) 0.007(3) -0.029(4) -0.015(4)

loop_
_atom_type_symbol
_atom_type_description
_atom_type_scat_dispersion_real
_atom_type_scat_dispersion_imag
_atom_type_scat_source
C C 0.0033 0.0016 'International Tables Vol C Tables 4.2.6.8 and 6.1.1.4'
H H 0.0000 0.0000 'International Tables Vol C Tables 4.2.6.8 and 6.1.1.4'
N N 0.0061 0.0033 'International Tables Vol C Tables 4.2.6.8 and 6.1.1.4'
O O 0.0106 0.0060 'International Tables Vol C Tables 4.2.6.8 and 6.1.1.4'
Cl Cl 0.1484 0.1585 'International Tables Vol C Tables 4.2.6.8 and 6.1.1.4'

loop_
_geom_angle_atom_site_label_1
_geom_angle_atom_site_label_2
_geom_angle_atom_site_label_3
_geom_angle
C2 N1 C8 124.44(15)
C2 N1 C1 110.18(13)
C8 N1 C1 121.50(14)
C7 N2 C9 124.17(14)
C7 N2 C1 110.38(13)
C9 N2 C1 122.95(14)
C10 N3 C12 126.52(14)
C10 N3 C11 117.53(14)
C12 N3 C11 115.93(13)
C17 N4 C18 122.12(16)
C17 N4 H4N 116.0(15)
C18 N4 H4N 116.8(15)
N2 C1 N1 102.78(13)
N2 C1 C10 116.70(13)
N1 C1 C10 108.21(13)
N2 C1 H1 109.6
N1 C1 H1 109.6
C10 C1 H1 109.6
C3 C2 N1 130.51(16)
C3 C2 C7 121.33(15)
N1 C2 C7 108.07(15)
C2 C3 C4 117.61(16)
C2 C3 H3 121.2
C4 C3 H3 121.2
C5 C4 C3 121.20(16)
C5 C4 Cl1 121.30(13)
C3 C4 Cl1 117.48(13)
C4 C5 C6 121.19(16)
C4 C5 Cl2 120.86(14)
C6 C5 Cl2 117.95(13)
C7 C6 C5 117.61(15)
C7 C6 H6 121.2
C5 C6 H6 121.2
C6 C7 N2 130.70(15)
C6 C7 C2 121.05(15)
N2 C7 C2 108.19(14)
N1 C8 H8A 109.5
N1 C8 H8B 109.5
H8A C8 H8B 109.5
N1 C8 H8C 109.5
H8A C8 H8C 109.5
H8B C8 H8C 109.5
N2 C9 H9A 109.5
N2 C9 H9B 109.5
H9A C9 H9B 109.5
N2 C9 H9C 109.5
H9A C9 H9C 109.5
H9B C9 H9C 109.5
O1 C10 N3 121.56(15)
O1 C10 C1 117.38(14)
N3 C10 C1 120.83(14)
N3 C11 H11A 109.5
N3 C11 H11B 109.5
H11A C11 H11B 109.5
N3 C11 H11C 109.5
H11A C11 H11C 109.5
H11B C11 H11C 109.5
C13 C12 C17 121.02(15)
C13 C12 N3 120.76(15)
C17 C12 N3 118.00(15)
C12 C13 C14 120.66(15)
C12 C13 H13 119.7
C14 C13 H13 119.7
C15 C14 C13 118.71(16)
C15 C14 Cl3 121.59(13)
C13 C14 Cl3 119.69(13)
C14 C15 C16 121.44(16)
C14 C15 Cl4 120.47(14)
C16 C15 Cl4 118.09(14)
C15 C16 C17 120.60(16)
C15 C16 H16 119.7
C17 C16 H16 119.7
N4 C17 C16 122.09(16)
N4 C17 C12 120.39(15)
C16 C17 C12 117.51(16)
N4 C18 H18A 109.5
N4 C18 H18B 109.5
H18A C18 H18B 109.5
N4 C18 H18C 109.5
H18A C18 H18C 109.5
H18B C18 H18C 109.5
C6A C1A C2A 120.0
C6A C1A H1A 117.7
C2A C1A H1A 122.3
C1A C2A C3A 120.0
C1A C2A H2A 120.0
C3A C2A H2A 120.0
C4A C3A C2A 120.0
C4A C3A H3A 120.0
C2A C3A H3A 120.0
C3A C4A C5A 120.0
C3A C4A H4A 120.0
C5A C4A H4A 120.0
C6A C5A C4A 120.0
C6A C5A H5A 120.0
C4A C5A H5A 120.0
C1A C6A C5A 120.0
C1A C6A H6A 120.0
C5A C6A H6A 120.0
C2B C1B C6B 120.0
C2B C1B H1B 121.8
C6B C1B H1B 118.2
C3B C2B C1B 120.0
C3B C2B H2B 120.0
C1B C2B H2B 120.0
C4B C3B C2B 120.0
C4B C3B H3B 120.0
C2B C3B H3B 120.0
C3B C4B C5B 120.0
C3B C4B H4B 120.0
C5B C4B H4B 120.0
C6B C5B C4B 120.0
C6B C5B H5B 120.0
C4B C5B H5B 120.0
C5B C6B C1B 120.0
C5B C6B H6B 120.0
C1B C6B H6B 120.0

loop_
_geom_bond_atom_site_label_1
_geom_bond_atom_site_label_2
_geom_bond_distance
Cl1 C4 1.7342(18)
Cl2 C5 1.7397(17)
Cl3 C14 1.7356(18)
Cl4 C15 1.7340(17)
O1 C10 1.2320(19)
N1 C2 1.380(2)
N1 C8 1.448(2)
N1 C1 1.456(2)
N2 C7 1.378(2)
N2 C9 1.445(2)
N2 C1 1.450(2)
N3 C10 1.351(2)
N3 C12 1.440(2)
N3 C11 1.475(2)
N4 C17 1.364(2)
N4 C18 1.446(3)
N4 H4N 0.83(2)
C1 C10 1.546(2)
C1 H1 1.0000
C2 C3 1.371(2)
C2 C7 1.412(2)
C3 C4 1.405(2)
C3 H3 0.9500
C4 C5 1.380(3)
C5 C6 1.404(2)
C6 C7 1.375(2)
C6 H6 0.9500
C8 H8A 0.9800
C8 H8B 0.9800
C8 H8C 0.9800
C9 H9A 0.9800
C9 H9B 0.9800
C9 H9C 0.9800
C11 H11A 0.9800
C11 H11B 0.9800
C11 H11C 0.9800
C12 C13 1.380(2)
C12 C17 1.415(2)
C13 C14 1.395(2)
C13 H13 0.9500
C14 C15 1.380(3)
C15 C16 1.389(3)
C16 C17 1.400(2)
C16 H16 0.9500
C18 H18A 0.9800
C18 H18B 0.9800
C18 H18C 0.9800
C1A C6A 1.3899
C1A C2A 1.3900
C1A H1A 0.9599
C2A C3A 1.3900
C2A H2A 0.9600
C3A C4A 1.3899
C3A H3A 0.9601
C4A C5A 1.3901
C4A H4A 0.9600
C5A C6A 1.3900
C5A H5A 0.9600
C6A H6A 0.9601
C1B C2B 1.3900
C1B C6B 1.3901
C1B H1B 0.9601
C2B C3B 1.3900
C2B H2B 0.9600
C3B C4B 1.3900
C3B H3B 0.9599
C4B C5B 1.3901
C4B H4B 0.9600
C5B C6B 1.3899
C5B H5B 0.9601
C6B H6B 0.9600

loop_
_geom_hbond_atom_site_label_D
_geom_hbond_atom_site_label_H
_geom_hbond_atom_site_label_A
_geom_hbond_distance_DH
_geom_hbond_distance_HA
_geom_hbond_distance_DA
_geom_hbond_angle_DHA
_geom_hbond_site_symmetry_A
N4 H4N O1 0.83(2) 2.15(2) 2.938(2) 157(2) 2_666

loop_
_geom_torsion_atom_site_label_1
_geom_torsion_atom_site_label_2
_geom_torsion_atom_site_label_3
_geom_torsion_atom_site_label_4
_geom_torsion
C7 N2 C1 N1 6.32(17)
C9 N2 C1 N1 169.03(15)
C7 N2 C1 C10 124.53(15)
C9 N2 C1 C10 -72.8(2)
C2 N1 C1 N2 -5.84(17)
C8 N1 C1 N2 -164.56(15)
C2 N1 C1 C10 -129.87(14)
C8 N1 C1 C10 71.41(19)
C8 N1 C2 C3 -22.2(3)
C1 N1 C2 C3 179.78(17)
C8 N1 C2 C7 161.34(16)
C1 N1 C2 C7 3.37(19)
N1 C2 C3 C4 -176.44(17)
C7 C2 C3 C4 -0.4(2)
C2 C3 C4 C5 -0.7(2)
C2 C3 C4 Cl1 177.60(12)
C3 C4 C5 C6 0.9(3)
Cl1 C4 C5 C6 -177.33(12)
C3 C4 C5 Cl2 179.83(13)
Cl1 C4 C5 Cl2 1.6(2)
C4 C5 C6 C7 0.1(2)
Cl2 C5 C6 C7 -178.94(12)
C5 C6 C7 N2 175.63(16)
C5 C6 C7 C2 -1.1(2)
C9 N2 C7 C6 15.8(3)
C1 N2 C7 C6 178.30(16)
C9 N2 C7 C2 -167.06(15)
C1 N2 C7 C2 -4.61(18)
C3 C2 C7 C6 1.4(2)
N1 C2 C7 C6 178.18(15)
C3 C2 C7 N2 -176.06(15)
N1 C2 C7 N2 0.75(19)
C12 N3 C10 O1 -178.03(15)
C11 N3 C10 O1 0.8(2)
C12 N3 C10 C1 7.5(2)
C11 N3 C10 C1 -173.66(14)
N2 C1 C10 O1 147.85(15)
N1 C1 C10 O1 -96.93(17)
N2 C1 C10 N3 -37.5(2)
N1 C1 C10 N3 77.76(18)
C10 N3 C12 C13 -81.5(2)
C11 N3 C12 C13 99.65(18)
C10 N3 C12 C17 103.87(19)
C11 N3 C12 C17 -74.98(19)
C17 C12 C13 C14 -3.0(2)
N3 C12 C13 C14 -177.50(15)
C12 C13 C14 C15 1.4(2)
C12 C13 C14 Cl3 -177.42(13)
C13 C14 C15 C16 0.4(3)
Cl3 C14 C15 C16 179.22(15)
C13 C14 C15 Cl4 -178.89(13)
Cl3 C14 C15 Cl4 -0.1(2)
C14 C15 C16 C17 -0.6(3)
Cl4 C15 C16 C17 178.72(15)
C18 N4 C17 C16 7.4(3)
C18 N4 C17 C12 -173.70(19)
C15 C16 C17 N4 178.02(18)
C15 C16 C17 C12 -1.0(3)
C13 C12 C17 N4 -176.23(16)
N3 C12 C17 N4 -1.6(2)
C13 C12 C17 C16 2.8(3)
N3 C12 C17 C16 177.38(15)
C6A C1A C2A C3A 0.0
C1A C2A C3A C4A 0.0
C2A C3A C4A C5A 0.0
C3A C4A C5A C6A 0.0
C2A C1A C6A C5A 0.0
C4A C5A C6A C1A 0.0
C6B C1B C2B C3B 0.0
C1B C2B C3B C4B 0.0
C2B C3B C4B C5B 0.0
C3B C4B C5B C6B 0.0
C4B C5B C6B C1B 0.0
C2B C1B C6B C5B 0.0
